data_4306736
loop_
_publ_author_name
'Chia-Huei Lin'
'Chien-Ge Chen'
'Ming-Li Tsai'
'Gene-Hsiang Lee'
'Wen-Feng Liaw'

_publ_section_title
;
Monoanionic {Mn(NO)}5 and Dianionic {Mn(NO)}6 Thiolatonitrosylmanganese
Complexes: [(NO)Mn(L)2]- and [(NO)Mn(L)2]2- (LH2= 1,2-Benzenedithiol and
Toluene-3,4-dithiol)
;
_journal_name_full 'Inorganic Chemistry'
_journal_page_first 11435
_journal_page_last 11443
_journal_paper_doi 10.1021/ic801553s
_journal_volume 47
_journal_year 2008
_chemical_formula_sum 'C20 H32 Mn N3 O S4'
_chemical_formula_weight 513.67
_chemical_name_systematic
; 
 ? 
;
_space_group_IT_number 14
_symmetry_cell_setting monoclinic
_symmetry_space_group_name_Hall '-P 2yn'
_symmetry_space_group_name_H-M 'P 1 21/n 1'
_atom_sites_solution_hydrogens geom
_atom_sites_solution_primary direct
_atom_sites_solution_secondary difmap
_audit_creation_method SHELXL-97
_cell_angle_alpha 90.00
_cell_angle_beta 102.7350(12)
_cell_angle_gamma 90.00
_cell_formula_units_Z 2
_cell_length_a 11.7365(3)
_cell_length_b 9.0875(2)
_cell_length_c 12.2076(3)
_cell_measurement_reflns_used all
_cell_measurement_temperature 150(2)
_cell_measurement_theta_max 27.50
_cell_measurement_theta_min 1.00
_cell_volume 1269.98(5)
_computing_cell_refinement DENZO-SMN
_computing_data_collection 'NONIUS COLLECT'
_computing_data_reduction DENZO-SMN
_computing_molecular_graphics SHELXTL
_computing_publication_material SHELXTL
_computing_structure_refinement 'SHELXL-97 (Sheldrick, 1997)'
_computing_structure_solution 'SHELXS-97 (Sheldrick, 1990)'
_diffrn_ambient_temperature 150(2)
_diffrn_measured_fraction_theta_full 0.999
_diffrn_measured_fraction_theta_max 0.999
_diffrn_measurement_device_type 'NONIUS KappaCCD'
_diffrn_measurement_method '\w scans'
_diffrn_radiation_monochromator graphite
_diffrn_radiation_source 'fine-focus sealed tube'
_diffrn_radiation_type MoK\a
_diffrn_radiation_wavelength 0.71073
_diffrn_reflns_av_R_equivalents 0.0528
_diffrn_reflns_av_sigmaI/netI 0.0394
_diffrn_reflns_limit_h_max 15
_diffrn_reflns_limit_h_min -15
_diffrn_reflns_limit_k_max 11
_diffrn_reflns_limit_k_min -11
_diffrn_reflns_limit_l_max 15
_diffrn_reflns_limit_l_min -15
_diffrn_reflns_number 15925
_diffrn_reflns_theta_full 27.50
_diffrn_reflns_theta_max 27.50
_diffrn_reflns_theta_min 2.18
_exptl_absorpt_coefficient_mu 0.864
_exptl_absorpt_correction_T_max 0.992
_exptl_absorpt_correction_T_min 0.811
_exptl_absorpt_correction_type multi-scan
_exptl_crystal_density_diffrn 1.343
_exptl_crystal_density_method 'not measured'
_exptl_crystal_description plate
_exptl_crystal_F_000 540
_exptl_crystal_size_max 0.37
_exptl_crystal_size_mid 0.20
_exptl_crystal_size_min 0.02
_refine_diff_density_max 0.556
_refine_diff_density_min -0.365
_refine_diff_density_rms 0.072
_refine_ls_extinction_method none
_refine_ls_goodness_of_fit_ref 1.172
_refine_ls_hydrogen_treatment constr
_refine_ls_matrix_type full
_refine_ls_number_parameters 149
_refine_ls_number_reflns 2912
_refine_ls_number_restraints 0
_refine_ls_restrained_S_all 1.172
_refine_ls_R_factor_all 0.0797
_refine_ls_R_factor_gt 0.0591
_refine_ls_shift/su_max 0.000
_refine_ls_shift/su_mean 0.000
_refine_ls_structure_factor_coef Fsqd
_refine_ls_weighting_details 'calc w=1/[\s^2^(Fo^2^)+(0.0709P)^2^+2.0012P] where P=(Fo^2^+2Fc^2^)/3'
_refine_ls_weighting_scheme calc
_refine_ls_wR_factor_gt 0.1721
_refine_ls_wR_factor_ref 0.1810
_reflns_number_gt 2242
_reflns_number_total 2912
_reflns_threshold_expression >2sigma(I)
_cod_data_source_file ic801553s_si_005.cif
_cod_data_source_block ic10512
_cod_depositor_comments
;
The following automatic conversions were performed:
'_symmetry_cell_setting' value 'Monoclinic' changed to 'monoclinic'
according to '/home/saulius/struct/CIF-dictionaries/cif_core.dic'
dictionary named 'cif_core.dic' version 2.4.1 from 2010-06-29.

Automatic conversion script
Id: cif_fix_enum 1527 2010-12-29 10:47:43Z saulius 
;
_cod_database_code 4306736
_expt-colour green

loop_
_symmetry_equiv_pos_as_xyz
'x, y, z'
'-x+1/2, y+1/2, -z+1/2'
'-x, -y, -z'
'x-1/2, -y-1/2, z-1/2'

loop_
_atom_site_label
_atom_site_type_symbol
_atom_site_fract_x
_atom_site_fract_y
_atom_site_fract_z
_atom_site_U_iso_or_equiv
_atom_site_adp_type
_atom_site_occupancy
_atom_site_symmetry_multiplicity
_atom_site_calc_flag
_atom_site_refinement_flags
_atom_site_disorder_assembly
_atom_site_disorder_group
Mn Mn 0.49202(10) 0.46101(11) 0.47734(9) 0.0349(3) Uani 0.50 1 d P . .
S1 S 0.48358(9) 0.34497(10) 0.63585(9) 0.0437(3) Uani 1 1 d . . .
S2 S 0.31310(9) 0.55762(10) 0.47702(8) 0.0409(3) Uani 1 1 d . . .
O1 O 0.4368(5) 0.2258(6) 0.3252(5) 0.0456(13) Uani 0.50 1 d P . .
N1 N 0.4609(5) 0.3289(6) 0.3883(5) 0.0341(13) Uani 0.50 1 d P . .
N2 N 0.2314(3) 0.0035(4) 0.4256(3) 0.0524(10) Uani 1 1 d . . .
C1 C 0.3380(4) 0.3568(4) 0.6483(3) 0.0409(9) Uani 1 1 d . . .
C2 C 0.2937(4) 0.2698(5) 0.7234(3) 0.0479(10) Uani 1 1 d . . .
H2A H 0.3444 0.2042 0.7717 0.058 Uiso 1 1 calc R . .
C3 C 0.1779(4) 0.2773(5) 0.7291(4) 0.0520(11) Uani 1 1 d . . .
H3A H 0.1494 0.2157 0.7799 0.062 Uiso 1 1 calc R . .
C4 C 0.1023(4) 0.3744(5) 0.6607(4) 0.0499(10) Uani 1 1 d . . .
H4A H 0.0226 0.3801 0.6650 0.060 Uiso 1 1 calc R . .
C5 C 0.1453(4) 0.4637(4) 0.5855(4) 0.0461(10) Uani 1 1 d . . .
H5A H 0.0943 0.5310 0.5392 0.055 Uiso 1 1 calc R . .
C6 C 0.2612(3) 0.4554(4) 0.5776(3) 0.0380(8) Uani 1 1 d . . .
C7 C 0.1892(5) 0.1573(5) 0.4231(4) 0.0633(14) Uani 1 1 d . . .
H7A H 0.2494 0.2237 0.4072 0.095 Uiso 1 1 calc R . .
H7B H 0.1726 0.1824 0.4961 0.095 Uiso 1 1 calc R . .
H7C H 0.1178 0.1676 0.3644 0.095 Uiso 1 1 calc R . .
C8 C 0.3286(4) -0.0217(5) 0.5234(4) 0.0538(11) Uani 1 1 d . . .
H8A H 0.3928 0.0458 0.5200 0.081 Uiso 1 1 calc R . .
H8B H 0.3560 -0.1235 0.5224 0.081 Uiso 1 1 calc R . .
H8D H 0.3016 -0.0042 0.5927 0.081 Uiso 1 1 calc R . .
C9 C 0.2632(8) -0.0419(9) 0.3239(5) 0.126(4) Uani 1 1 d . . .
H9A H 0.3310 0.0150 0.3137 0.189 Uiso 1 1 calc R . .
H9D H 0.1975 -0.0248 0.2601 0.189 Uiso 1 1 calc R . .
H9B H 0.2829 -0.1469 0.3285 0.189 Uiso 1 1 calc R . .
C10 C 0.1298(6) -0.0954(6) 0.4405(9) 0.125(4) Uani 1 1 d . . .
H10D H 0.1514 -0.1988 0.4349 0.187 Uiso 1 1 calc R . .
H10A H 0.0604 -0.0730 0.3818 0.187 Uiso 1 1 calc R . .
H10B H 0.1127 -0.0774 0.5144 0.187 Uiso 1 1 calc R . .

loop_
_atom_site_aniso_label
_atom_site_aniso_U_11
_atom_site_aniso_U_22
_atom_site_aniso_U_33
_atom_site_aniso_U_23
_atom_site_aniso_U_13
_atom_site_aniso_U_12
Mn 0.0436(6) 0.0215(6) 0.0331(7) 0.0015(4) -0.0057(5) -0.0013(5)
S1 0.0495(6) 0.0315(5) 0.0426(6) 0.0089(4) -0.0062(4) -0.0019(4)
S2 0.0479(6) 0.0268(5) 0.0433(6) 0.0070(4) -0.0004(4) 0.0020(4)
O1 0.057(3) 0.034(3) 0.044(3) -0.010(2) 0.007(3) -0.003(2)
N1 0.036(3) 0.025(3) 0.037(3) -0.001(2) 0.000(2) 0.003(2)
N2 0.065(2) 0.0330(17) 0.046(2) -0.0100(15) -0.0162(17) 0.0113(16)
C1 0.055(2) 0.0268(18) 0.0351(19) -0.0038(15) -0.0024(17) -0.0027(16)
C2 0.069(3) 0.036(2) 0.034(2) 0.0003(16) 0.0019(19) -0.0017(19)
C3 0.076(3) 0.039(2) 0.042(2) -0.0021(18) 0.015(2) -0.007(2)
C4 0.063(3) 0.036(2) 0.053(2) -0.0075(18) 0.019(2) -0.0082(19)
C5 0.055(2) 0.032(2) 0.047(2) -0.0047(16) 0.0026(19) -0.0007(17)
C6 0.049(2) 0.0260(17) 0.0344(19) -0.0022(14) -0.0003(16) -0.0039(15)
C7 0.083(3) 0.037(2) 0.057(3) -0.007(2) -0.012(2) 0.009(2)
C8 0.068(3) 0.041(2) 0.042(2) 0.0018(18) -0.011(2) 0.005(2)
C9 0.209(9) 0.111(6) 0.043(3) -0.014(3) -0.003(4) 0.097(6)
C10 0.068(4) 0.042(3) 0.254(11) -0.019(5) 0.012(5) -0.005(3)

loop_
_atom_type_symbol
_atom_type_description
_atom_type_scat_dispersion_real
_atom_type_scat_dispersion_imag
_atom_type_scat_source
C C 0.0033 0.0016 'International Tables Vol C Tables 4.2.6.8 and 6.1.1.4'
H H 0.0000 0.0000 'International Tables Vol C Tables 4.2.6.8 and 6.1.1.4'
N N 0.0061 0.0033 'International Tables Vol C Tables 4.2.6.8 and 6.1.1.4'
O O 0.0106 0.0060 'International Tables Vol C Tables 4.2.6.8 and 6.1.1.4'
S S 0.1246 0.1234 'International Tables Vol C Tables 4.2.6.8 and 6.1.1.4'
Mn Mn 0.3368 0.7283 'International Tables Vol C Tables 4.2.6.8 and 6.1.1.4'

loop_
_geom_angle_atom_site_label_1
_geom_angle_atom_site_label_2
_geom_angle_atom_site_label_3
_geom_angle
_geom_angle_site_symmetry_1
_geom_angle_site_symmetry_3
_geom_angle_publ_flag
Mn Mn N1 175.9(3) 3_666 . ?
Mn Mn S1 83.15(15) 3_666 . ?
N1 Mn S1 100.8(2) . . ?
Mn Mn S2 80.94(15) 3_666 3_666 ?
N1 Mn S2 100.3(2) . 3_666 ?
S1 Mn S2 89.23(5) . 3_666 ?
Mn Mn S2 76.25(15) 3_666 . ?
N1 Mn S2 102.4(2) . . ?
S1 Mn S2 88.07(6) . . ?
S2 Mn S2 157.19(5) 3_666 . ?
Mn Mn S1 74.13(14) 3_666 3_666 ?
N1 Mn S1 101.9(2) . 3_666 ?
S1 Mn S1 157.29(5) . 3_666 ?
S2 Mn S1 87.23(5) 3_666 3_666 ?
S2 Mn S1 86.57(5) . 3_666 ?
Mn Mn N1 2.66(18) 3_666 3_666 ?
N1 Mn N1 178.52(10) . 3_666 ?
S1 Mn N1 80.64(14) . 3_666 ?
S2 Mn N1 80.11(14) 3_666 3_666 ?
S2 Mn N1 77.10(14) . 3_666 ?
S1 Mn N1 76.65(14) 3_666 3_666 ?
C1 S1 Mn 106.11(13) . . ?
C1 S1 Mn 104.98(13) . 3_666 ?
Mn S1 Mn 22.71(5) . 3_666 ?
C6 S2 Mn 106.22(14) . 3_666 ?
C6 S2 Mn 104.90(14) . . ?
Mn S2 Mn 22.81(5) 3_666 . ?
O1 N1 Mn 177.2(6) . . ?
O1 N1 Mn 178.5(5) . 3_666 ?
Mn N1 Mn 1.48(10) . 3_666 ?
C9 N2 C8 110.6(4) . . ?
C9 N2 C7 113.8(4) . . ?
C8 N2 C7 111.0(3) . . ?
C9 N2 C10 107.0(6) . . ?
C8 N2 C10 107.2(5) . . ?
C7 N2 C10 106.9(4) . . ?
C2 C1 C6 118.6(4) . . ?
C2 C1 S1 122.3(3) . . ?
C6 C1 S1 119.1(3) . . ?
C3 C2 C1 121.3(4) . . ?
C2 C3 C4 120.4(4) . . ?
C3 C4 C5 119.2(4) . . ?
C6 C5 C4 121.0(4) . . ?
C5 C6 C1 119.5(4) . . ?
C5 C6 S2 121.2(3) . . ?
C1 C6 S2 119.2(3) . . ?

loop_
_geom_bond_atom_site_label_1
_geom_bond_atom_site_label_2
_geom_bond_distance
_geom_bond_site_symmetry_2
_geom_bond_publ_flag
Mn Mn 0.893(2) 3_666 ?
Mn N1 1.607(6) . ?
Mn S1 2.2249(15) . ?
Mn S2 2.2380(15) 3_666 ?
Mn S2 2.2753(16) . ?
Mn S1 2.2966(14) 3_666 ?
Mn N1 2.498(6) 3_666 ?
S1 C1 1.751(4) . ?
S1 Mn 2.2966(14) 3_666 ?
S2 C6 1.752(4) . ?
S2 Mn 2.2380(15) 3_666 ?
O1 N1 1.206(8) . ?
N1 Mn 2.498(6) 3_666 ?
N2 C9 1.434(7) . ?
N2 C8 1.476(5) . ?
N2 C7 1.481(5) . ?
N2 C10 1.535(8) . ?
C1 C2 1.395(6) . ?
C1 C6 1.420(5) . ?
C2 C3 1.378(7) . ?
C3 C4 1.391(6) . ?
C4 C5 1.399(6) . ?
C5 C6 1.388(6) . ?
